data_7232660
loop_
_publ_author_name
'Mor, Satbir'
'Sindhu, Suchita'

_publ_section_title
;
 Convenient and efficient synthesis of novel
 11H-benzo[5,6][1,4]thiazino[3,4-a]isoindol-11-ones derived from
 2-bromo-(2/3-substitutedphenyl)-1H-indene-1,3(2H)-diones
;
_journal_issue 23
_journal_name_full 'RSC Advances'
_journal_page_first 12784
_journal_paper_doi 10.1039/C9RA02403D
_journal_volume 9
_journal_year 2019
_chemical_formula_moiety 'C23 H17 N O2 S'
_chemical_formula_sum 'C23 H17 N O2 S'
_chemical_formula_weight 371.44
_chemical_name_systematic
; 
 ? 
;
_space_group_IT_number 2
_symmetry_cell_setting triclinic
_symmetry_space_group_name_Hall '-P 1'
_symmetry_space_group_name_H-M 'P -1'
_atom_sites_solution_hydrogens geom
_atom_sites_solution_primary direct
_atom_sites_solution_secondary difmap
_audit_creation_method SHELXL-97
_audit_update_record
;
2019-02-15 deposited with the CCDC.    2019-04-16 downloaded from the CCDC.
;
_cell_angle_alpha 95.494(3)
_cell_angle_beta 98.424(3)
_cell_angle_gamma 97.562(4)
_cell_formula_units_Z 2
_cell_length_a 8.0068(7)
_cell_length_b 9.5362(10)
_cell_length_c 12.2550(9)
_cell_measurement_reflns_used 3150
_cell_measurement_temperature 296(2)
_cell_measurement_theta_max 55.195
_cell_measurement_theta_min 5.180
_cell_volume 911.24(14)
_computing_cell_refinement 'APEX2/SAINT (Bruker, 2004)'
_computing_data_collection 'APEX2 (Bruker, 2004)'
_computing_data_reduction 'SAINT/XPREP (Bruker, 2004)'
_computing_molecular_graphics 'ORTEP3 (Farrugia, 1997) and Mercury (Bruno et al., 2002)'
_computing_publication_material 'SHELXL-97 (Sheldrick, 1997)'
_computing_structure_refinement 'SHELXL-97 (Sheldrick, 1997)'
_computing_structure_solution 'SIR92 (Altornare et al., 1993)'
_diffrn_ambient_temperature 296(2)
_diffrn_measured_fraction_theta_full 0.899
_diffrn_measured_fraction_theta_max 0.899
_diffrn_measurement_device_type 'Bruker axs kappa apex2 CCD Diffractometer'
_diffrn_measurement_method '\w and \f scan'
_diffrn_radiation_monochromator graphite
_diffrn_radiation_source 'fine-focus sealed tube'
_diffrn_radiation_type MoK\a
_diffrn_radiation_wavelength 0.71073
_diffrn_reflns_av_R_equivalents 0.0182
_diffrn_reflns_av_sigmaI/netI 0.0328
_diffrn_reflns_limit_h_max 10
_diffrn_reflns_limit_h_min -10
_diffrn_reflns_limit_k_max 12
_diffrn_reflns_limit_k_min -11
_diffrn_reflns_limit_l_max 16
_diffrn_reflns_limit_l_min -12
_diffrn_reflns_number 7513
_diffrn_reflns_theta_full 28.34
_diffrn_reflns_theta_max 28.34
_diffrn_reflns_theta_min 2.60
_exptl_absorpt_coefficient_mu 0.196
_exptl_absorpt_correction_T_max 0.9619
_exptl_absorpt_correction_T_min 0.9436
_exptl_absorpt_correction_type multi-scan
_exptl_absorpt_process_details 'SADABS (Bruker, 1999)'
_exptl_crystal_density_diffrn 1.354
_exptl_crystal_density_method 'not measured'
_exptl_crystal_description block
_exptl_crystal_F_000 388
_exptl_crystal_size_max 0.30
_exptl_crystal_size_mid 0.20
_exptl_crystal_size_min 0.20
_refine_diff_density_max 0.230
_refine_diff_density_min -0.292
_refine_diff_density_rms 0.067
_refine_ls_extinction_method none
_refine_ls_goodness_of_fit_ref 1.046
_refine_ls_hydrogen_treatment constr
_refine_ls_matrix_type full
_refine_ls_number_parameters 246
_refine_ls_number_reflns 4092
_refine_ls_number_restraints 0
_refine_ls_restrained_S_all 1.046
_refine_ls_R_factor_all 0.0667
_refine_ls_R_factor_gt 0.0470
_refine_ls_shift/su_max 0.024
_refine_ls_shift/su_mean 0.000
_refine_ls_structure_factor_coef Fsqd
_refine_ls_weighting_details 'calc w=1/[\s^2^(Fo^2^)+(0.0811P)^2^+0.1615P] where P=(Fo^2^+2Fc^2^)/3'
_refine_ls_weighting_scheme calc
_refine_ls_wR_factor_gt 0.1305
_refine_ls_wR_factor_ref 0.1469
_reflns_number_gt 3077
_reflns_number_total 4092
_reflns_threshold_expression >2sigma(I)
_cod_data_source_file c9ra02403d2.cif
_cod_data_source_block shelxl
_cod_original_sg_symbol_H-M P-1
_cod_database_code 7232660

loop_
_symmetry_equiv_pos_as_xyz
'x, y, z'
'-x, -y, -z'

loop_
_atom_site_label
_atom_site_type_symbol
_atom_site_fract_x
_atom_site_fract_y
_atom_site_fract_z
_atom_site_U_iso_or_equiv
_atom_site_adp_type
_atom_site_occupancy
_atom_site_symmetry_multiplicity
_atom_site_calc_flag
_atom_site_refinement_flags
C1 C -0.0383(3) 0.3234(2) -0.08159(17) 0.0483(5) Uani 1 1 d .
H1 H -0.0023 0.3934 -0.1244 0.058 Uiso 1 1 calc R
C2 C 0.0659(3) 0.3063(2) 0.01492(16) 0.0442(5) Uani 1 1 d .
H2 H 0.1702 0.3645 0.0379 0.053 Uiso 1 1 calc R
C3 C 0.0104(2) 0.19930(19) 0.07718(14) 0.0344(4) Uani 1 1 d .
C4 C 0.0883(2) 0.14715(19) 0.17750(14) 0.0344(4) Uani 1 1 d .
C5 C 0.2440(2) 0.1887(2) 0.23804(15) 0.0388(4) Uani 1 1 d .
C6 C 0.1518(2) -0.0219(2) 0.36323(15) 0.0373(4) Uani 1 1 d .
C7 C 0.1797(2) -0.1008(2) 0.45227(15) 0.0412(4) Uani 1 1 d .
H7 H 0.2845 -0.0841 0.4990 0.049 Uiso 1 1 calc R
C8 C 0.0531(2) -0.2034(2) 0.47157(16) 0.0441(5) Uani 1 1 d .
C9 C 0.2226(3) -0.2705(3) 0.62877(19) 0.0630(6) Uani 1 1 d .
H9A H 0.2124 -0.3324 0.6855 0.094 Uiso 1 1 calc R
H9B H 0.2521 -0.1735 0.6624 0.094 Uiso 1 1 calc R
H9C H 0.3100 -0.2950 0.5877 0.094 Uiso 1 1 calc R
C10 C 0.3674(2) 0.30954(19) 0.21521(14) 0.0372(4) Uani 1 1 d .
C11 C 0.4713(2) 0.2866(2) 0.13569(16) 0.0440(5) Uani 1 1 d .
H11 H 0.4644 0.1958 0.0984 0.053 Uiso 1 1 calc R
C12 C 0.5845(3) 0.3968(2) 0.11154(17) 0.0485(5) Uani 1 1 d .
H12 H 0.6527 0.3808 0.0577 0.058 Uiso 1 1 calc R
C13 C 0.5958(2) 0.5307(2) 0.16743(17) 0.0472(5) Uani 1 1 d .
H13 H 0.6711 0.6056 0.1509 0.057 Uiso 1 1 calc R
C14 C 0.4963(2) 0.5535(2) 0.24746(16) 0.0439(5) Uani 1 1 d .
H14 H 0.5066 0.6442 0.2856 0.053 Uiso 1 1 calc R
C15 C 0.3802(2) 0.4446(2) 0.27318(15) 0.0411(4) Uani 1 1 d .
C16 C 0.2692(4) 0.4761(3) 0.3591(2) 0.0749(8) Uani 1 1 d .
H16A H 0.3065 0.4344 0.4249 0.112 Uiso 1 1 calc R
H16B H 0.1527 0.4367 0.3302 0.112 Uiso 1 1 calc R
H16C H 0.2777 0.5773 0.3768 0.112 Uiso 1 1 calc R
C17 C -0.1801(2) 0.0134(2) 0.11979(15) 0.0379(4) Uani 1 1 d .
C18 C -0.1486(2) 0.11707(19) 0.04186(14) 0.0362(4) Uani 1 1 d .
C19 C -0.2540(2) 0.1351(2) -0.05488(16) 0.0440(5) Uani 1 1 d .
H19 H -0.3600 0.0792 -0.0771 0.053 Uiso 1 1 calc R
C20 C -0.1959(3) 0.2383(2) -0.11636(17) 0.0489(5) Uani 1 1 d .
H20 H -0.2626 0.2517 -0.1822 0.059 Uiso 1 1 calc R
C21 C -0.0048(2) -0.04455(18) 0.29229(13) 0.0336(4) Uani 1 1 d .
C22 C -0.1317(2) -0.1471(2) 0.31483(16) 0.0433(5) Uani 1 1 d .
H22 H -0.2381 -0.1626 0.2700 0.052 Uiso 1 1 calc R
C23 C -0.1028(3) -0.2258(2) 0.40190(17) 0.0507(5) Uani 1 1 d .
H23 H -0.1890 -0.2951 0.4143 0.061 Uiso 1 1 calc R
N1 N -0.03309(17) 0.03336(16) 0.19998(12) 0.0348(3) Uani 1 1 d .
O1 O 0.06626(19) -0.28588(19) 0.55646(13) 0.0663(5) Uani 1 1 d .
O2 O -0.30853(17) -0.07244(17) 0.11693(12) 0.0556(4) Uani 1 1 d .
S1 S 0.32490(6) 0.10462(7) 0.34973(5) 0.0587(2) Uani 1 1 d .

loop_
_atom_site_aniso_label
_atom_site_aniso_U_11
_atom_site_aniso_U_22
_atom_site_aniso_U_33
_atom_site_aniso_U_23
_atom_site_aniso_U_13
_atom_site_aniso_U_12
C1 0.0548(12) 0.0452(12) 0.0496(11) 0.0143(9) 0.0126(9) 0.0139(10)
C2 0.0447(11) 0.0393(11) 0.0489(11) 0.0102(8) 0.0073(8) 0.0035(9)
C3 0.0333(9) 0.0326(9) 0.0374(9) 0.0010(7) 0.0067(7) 0.0059(7)
C4 0.0333(9) 0.0301(9) 0.0381(9) 0.0032(7) 0.0063(7) -0.0014(7)
C5 0.0350(9) 0.0359(10) 0.0421(9) 0.0061(7) 0.0036(7) -0.0053(8)
C6 0.0322(9) 0.0368(10) 0.0400(9) 0.0048(7) 0.0054(7) -0.0049(7)
C7 0.0345(9) 0.0445(11) 0.0418(10) 0.0089(8) 0.0019(7) -0.0029(8)
C8 0.0438(11) 0.0456(12) 0.0423(10) 0.0131(8) 0.0074(8) -0.0017(9)
C9 0.0561(13) 0.0762(17) 0.0574(13) 0.0288(12) 0.0007(10) 0.0069(12)
C10 0.0311(9) 0.0359(10) 0.0408(9) 0.0080(7) 0.0007(7) -0.0057(7)
C11 0.0460(11) 0.0371(11) 0.0470(10) 0.0025(8) 0.0096(8) -0.0017(9)
C12 0.0486(11) 0.0485(12) 0.0502(11) 0.0087(9) 0.0186(9) -0.0005(9)
C13 0.0426(10) 0.0403(11) 0.0565(12) 0.0119(9) 0.0098(9) -0.0088(9)
C14 0.0406(10) 0.0335(10) 0.0537(11) 0.0026(8) 0.0043(8) -0.0037(8)
C15 0.0349(9) 0.0404(11) 0.0454(10) 0.0049(8) 0.0056(7) -0.0024(8)
C16 0.0769(17) 0.0601(16) 0.0896(18) -0.0084(13) 0.0449(15) -0.0060(13)
C17 0.0305(9) 0.0385(10) 0.0412(9) -0.0004(7) 0.0025(7) 0.0004(8)
C18 0.0347(9) 0.0347(10) 0.0381(9) -0.0008(7) 0.0045(7) 0.0063(7)
C19 0.0386(10) 0.0459(12) 0.0455(10) 0.0007(8) -0.0009(8) 0.0099(9)
C20 0.0505(11) 0.0533(13) 0.0443(10) 0.0077(9) 0.0010(8) 0.0187(10)
C21 0.0329(9) 0.0319(9) 0.0338(8) 0.0015(7) 0.0053(7) -0.0013(7)
C22 0.0345(9) 0.0471(12) 0.0424(10) 0.0052(8) 0.0014(7) -0.0094(8)
C23 0.0414(11) 0.0540(13) 0.0520(11) 0.0147(10) 0.0053(9) -0.0144(9)
N1 0.0289(7) 0.0336(8) 0.0386(7) 0.0051(6) 0.0030(6) -0.0050(6)
O1 0.0508(9) 0.0798(12) 0.0669(10) 0.0421(9) 0.0011(7) -0.0108(8)
O2 0.0361(7) 0.0621(10) 0.0600(9) 0.0147(7) -0.0055(6) -0.0147(7)
S1 0.0366(3) 0.0673(4) 0.0640(4) 0.0324(3) -0.0105(2) -0.0198(2)

loop_
_atom_type_symbol
_atom_type_description
_atom_type_scat_dispersion_real
_atom_type_scat_dispersion_imag
_atom_type_scat_source
C C 0.0033 0.0016 'International Tables Vol C Tables 4.2.6.8 and 6.1.1.4'
H H 0.0000 0.0000 'International Tables Vol C Tables 4.2.6.8 and 6.1.1.4'
N N 0.0061 0.0033 'International Tables Vol C Tables 4.2.6.8 and 6.1.1.4'
O O 0.0106 0.0060 'International Tables Vol C Tables 4.2.6.8 and 6.1.1.4'
S S 0.1246 0.1234 'International Tables Vol C Tables 4.2.6.8 and 6.1.1.4'

loop_
_geom_angle_atom_site_label_1
_geom_angle_atom_site_label_2
_geom_angle_atom_site_label_3
_geom_angle
C2 C1 C20 121.57(19)
C2 C1 H1 119.2
C20 C1 H1 119.2
C1 C2 C3 118.25(18)
C1 C2 H2 120.9
C3 C2 H2 120.9
C18 C3 C2 119.21(17)
C18 C3 C4 107.67(15)
C2 C3 C4 133.10(16)
C5 C4 N1 124.34(16)
C5 C4 C3 129.25(16)
N1 C4 C3 106.36(14)
C4 C5 C10 123.73(16)
C4 C5 S1 123.46(14)
C10 C5 S1 112.79(12)
C7 C6 C21 120.82(16)
C7 C6 S1 115.03(13)
C21 C6 S1 124.16(14)
C8 C7 C6 120.42(17)
C8 C7 H7 119.8
C6 C7 H7 119.8
O1 C8 C7 125.28(17)
O1 C8 C23 115.66(16)
C7 C8 C23 119.06(17)
O1 C9 H9A 109.5
O1 C9 H9B 109.5
H9A C9 H9B 109.5
O1 C9 H9C 109.5
H9A C9 H9C 109.5
H9B C9 H9C 109.5
C11 C10 C15 119.83(16)
C11 C10 C5 119.49(17)
C15 C10 C5 120.68(16)
C12 C11 C10 120.73(18)
C12 C11 H11 119.6
C10 C11 H11 119.6
C13 C12 C11 119.63(18)
C13 C12 H12 120.2
C11 C12 H12 120.2
C14 C13 C12 119.98(18)
C14 C13 H13 120.0
C12 C13 H13 120.0
C13 C14 C15 121.72(19)
C13 C14 H14 119.1
C15 C14 H14 119.1
C14 C15 C10 118.09(17)
C14 C15 C16 119.78(19)
C10 C15 C16 122.10(17)
C15 C16 H16A 109.5
C15 C16 H16B 109.5
H16A C16 H16B 109.5
C15 C16 H16C 109.5
H16A C16 H16C 109.5
H16B C16 H16C 109.5
O2 C17 N1 126.53(17)
O2 C17 C18 127.55(17)
N1 C17 C18 105.91(14)
C19 C18 C3 122.46(18)
C19 C18 C17 127.88(17)
C3 C18 C17 109.65(15)
C20 C19 C18 117.57(18)
C20 C19 H19 121.2
C18 C19 H19 121.2
C19 C20 C1 120.91(19)
C19 C20 H20 119.5
C1 C20 H20 119.5
C22 C21 C6 117.60(16)
C22 C21 N1 121.23(15)
C6 C21 N1 121.17(15)
C23 C22 C21 121.34(17)
C23 C22 H22 119.3
C21 C22 H22 119.3
C22 C23 C8 120.75(17)
C22 C23 H23 119.6
C8 C23 H23 119.6
C17 N1 C21 126.08(14)
C17 N1 C4 110.37(14)
C21 N1 C4 123.55(14)
C8 O1 C9 118.47(16)
C5 S1 C6 103.01(9)

loop_
_geom_bond_atom_site_label_1
_geom_bond_atom_site_label_2
_geom_bond_distance
C1 C2 1.380(3)
C1 C20 1.393(3)
C1 H1 0.9300
C2 C3 1.396(2)
C2 H2 0.9300
C3 C18 1.391(2)
C3 C4 1.457(2)
C4 C5 1.343(2)
C4 N1 1.434(2)
C5 C10 1.492(2)
C5 S1 1.7387(19)
C6 C7 1.392(3)
C6 C21 1.396(2)
C6 S1 1.7521(17)
C7 C8 1.376(2)
C7 H7 0.9300
C8 O1 1.363(2)
C8 C23 1.384(3)
C9 O1 1.405(3)
C9 H9A 0.9600
C9 H9B 0.9600
C9 H9C 0.9600
C10 C11 1.391(3)
C10 C15 1.394(3)
C11 C12 1.379(3)
C11 H11 0.9300
C12 C13 1.375(3)
C12 H12 0.9300
C13 C14 1.370(3)
C13 H13 0.9300
C14 C15 1.392(2)
C14 H14 0.9300
C15 C16 1.507(3)
C16 H16A 0.9600
C16 H16B 0.9600
C16 H16C 0.9600
C17 O2 1.221(2)
C17 N1 1.398(2)
C17 C18 1.462(3)
C18 C19 1.389(3)
C19 C20 1.370(3)
C19 H19 0.9300
C20 H20 0.9300
C21 C22 1.392(2)
C21 N1 1.419(2)
C22 C23 1.372(3)
C22 H22 0.9300
C23 H23 0.9300

loop_
_geom_torsion_atom_site_label_1
_geom_torsion_atom_site_label_2
_geom_torsion_atom_site_label_3
_geom_torsion_atom_site_label_4
_geom_torsion
C20 C1 C2 C3 0.8(3)
C1 C2 C3 C18 -1.8(3)
C1 C2 C3 C4 176.35(19)
C18 C3 C4 C5 176.54(19)
C2 C3 C4 C5 -1.8(3)
C18 C3 C4 N1 -1.05(19)
C2 C3 C4 N1 -179.38(19)
N1 C4 C5 C10 -178.51(17)
C3 C4 C5 C10 4.3(3)
N1 C4 C5 S1 2.9(3)
C3 C4 C5 S1 -174.27(15)
C21 C6 C7 C8 0.3(3)
S1 C6 C7 C8 179.93(16)
C6 C7 C8 O1 -179.53(19)
C6 C7 C8 C23 -0.7(3)
C4 C5 C10 C11 -83.6(3)
S1 C5 C10 C11 95.10(19)
C4 C5 C10 C15 96.8(2)
S1 C5 C10 C15 -84.5(2)
C15 C10 C11 C12 -1.5(3)
C5 C10 C11 C12 178.88(17)
C10 C11 C12 C13 0.6(3)
C11 C12 C13 C14 0.7(3)
C12 C13 C14 C15 -1.1(3)
C13 C14 C15 C10 0.2(3)
C13 C14 C15 C16 -177.9(2)
C11 C10 C15 C14 1.1(3)
C5 C10 C15 C14 -179.33(17)
C11 C10 C15 C16 179.1(2)
C5 C10 C15 C16 -1.2(3)
C2 C3 C18 C19 1.4(3)
C4 C3 C18 C19 -177.21(17)
C2 C3 C18 C17 -179.53(17)
C4 C3 C18 C17 1.9(2)
O2 C17 C18 C19 -3.6(3)
N1 C17 C18 C19 177.04(18)
O2 C17 C18 C3 177.35(19)
N1 C17 C18 C3 -2.0(2)
C3 C18 C19 C20 0.1(3)
C17 C18 C19 C20 -178.76(18)
C18 C19 C20 C1 -1.2(3)
C2 C1 C20 C19 0.7(3)
C7 C6 C21 C22 0.8(3)
S1 C6 C21 C22 -178.76(15)
C7 C6 C21 N1 -178.67(17)
S1 C6 C21 N1 1.8(3)
C6 C21 C22 C23 -1.6(3)
N1 C21 C22 C23 177.85(18)
C21 C22 C23 C8 1.3(3)
O1 C8 C23 C22 178.8(2)
C7 C8 C23 C22 -0.1(3)
O2 C17 N1 C21 1.1(3)
C18 C17 N1 C21 -179.55(16)
O2 C17 N1 C4 -178.04(19)
C18 C17 N1 C4 1.3(2)
C22 C21 N1 C17 -3.8(3)
C6 C21 N1 C17 175.68(17)
C22 C21 N1 C4 175.30(17)
C6 C21 N1 C4 -5.3(3)
C5 C4 N1 C17 -177.93(18)
C3 C4 N1 C17 -0.19(19)
C5 C4 N1 C21 2.9(3)
C3 C4 N1 C21 -179.38(15)
C7 C8 O1 C9 -2.5(3)
C23 C8 O1 C9 178.6(2)
C4 C5 S1 C6 -5.1(2)
C10 C5 S1 C6 176.18(14)
C7 C6 S1 C5 -176.75(15)
C21 C6 S1 C5 2.82(19)
